data_7052743
loop_
_publ_author_name
'Buffet, Jean-Charles'
'Davin, Julien P.'
'Spaniol, Thomas P.'
'Okuda, Jun'

_publ_section_title
;
 Alkaline earth metal amide complexes containing a cyclen-derived
 (NNNN) macrocyclic ligand: synthesis, structure, and ring-opening
 polymerization activity towards lactide monomers
;
_journal_issue 10
_journal_name_full 'New Journal of Chemistry'
_journal_page_first 2253
_journal_paper_doi 10.1039/c1nj20259f
_journal_volume 35
_journal_year 2011
_chemical_formula_moiety 'C19 H52 Ca N6 Si4'
_chemical_formula_sum 'C19 H52 Ca N6 Si4'
_chemical_formula_weight 517.11
_chemical_name_systematic
;
 ?
;
_space_group_IT_number 14
_symmetry_cell_setting monoclinic
_symmetry_space_group_name_Hall '-P 2ybc'
_symmetry_space_group_name_H-M 'P 1 21/c 1'
_atom_sites_solution_hydrogens geom
_atom_sites_solution_primary direct
_atom_sites_solution_secondary difmap
_audit_creation_method SHELXL-97
_cell_angle_alpha 90.00
_cell_angle_beta 106.38(2)
_cell_angle_gamma 90.00
_cell_formula_units_Z 4
_cell_length_a 19.245(2)
_cell_length_b 10.3101(10)
_cell_length_c 15.582(3)
_cell_measurement_reflns_used 8317
_cell_measurement_temperature 130(2)
_cell_measurement_theta_max 29.6
_cell_measurement_theta_min 2.2
_cell_volume 2966.3(8)
_computing_cell_refinement 'Bruker SMART (2001)'
_computing_data_collection 'Bruker SMART (2001)'
_computing_data_reduction 'Bruker SAINT+ (1999)'
_computing_molecular_graphics 'ORTEP-III (Farrugia, 1999)'
_computing_structure_refinement 'SHELXL-97 (Sheldrick, 1997)'
_computing_structure_solution 'SIR-92 (Altomare 1992)'
_diffrn_ambient_temperature 130(2)
_diffrn_measured_fraction_theta_full 0.994
_diffrn_measured_fraction_theta_max 0.994
_diffrn_measurement_device_type 'APEX Area Detector'
_diffrn_measurement_method 'omega scans'
_diffrn_radiation_monochromator 'multilayer optics'
_diffrn_radiation_source 'INCOATEC microsource'
_diffrn_radiation_type MoK\a
_diffrn_radiation_wavelength 0.71073
_diffrn_reflns_av_R_equivalents 0.0461
_diffrn_reflns_av_sigmaI/netI 0.0345
_diffrn_reflns_limit_h_max 26
_diffrn_reflns_limit_h_min -26
_diffrn_reflns_limit_k_max 14
_diffrn_reflns_limit_k_min -14
_diffrn_reflns_limit_l_max 21
_diffrn_reflns_limit_l_min -21
_diffrn_reflns_number 42827
_diffrn_reflns_theta_full 29.63
_diffrn_reflns_theta_max 29.63
_diffrn_reflns_theta_min 2.21
_exptl_absorpt_coefficient_mu 0.391
_exptl_absorpt_correction_T_max 0.9694
_exptl_absorpt_correction_T_min 0.9086
_exptl_absorpt_correction_type multi-scan
_exptl_absorpt_process_details SADABS
_exptl_crystal_colour colourless
_exptl_crystal_density_diffrn 1.158
_exptl_crystal_density_meas 1.16
_exptl_crystal_density_method 'not measured'
_exptl_crystal_description block
_exptl_crystal_F_000 1136
_exptl_crystal_size_max 0.25
_exptl_crystal_size_mid 0.18
_exptl_crystal_size_min 0.08
_refine_diff_density_max 0.594
_refine_diff_density_min -0.231
_refine_diff_density_rms 0.070
_refine_ls_extinction_method none
_refine_ls_goodness_of_fit_ref 0.914
_refine_ls_hydrogen_treatment riding
_refine_ls_matrix_type full
_refine_ls_number_parameters 294
_refine_ls_number_reflns 8317
_refine_ls_number_restraints 0
_refine_ls_restrained_S_all 0.914
_refine_ls_R_factor_all 0.0498
_refine_ls_R_factor_gt 0.0392
_refine_ls_shift/su_max 0.003
_refine_ls_shift/su_mean 0.000
_refine_ls_structure_factor_coef Fsqd
_refine_ls_weighting_details 'calc w=1/[\s^2^(Fo^2^)+(0.0648P)^2^+1.5403P] where P=(Fo^2^+2Fc^2^)/3'
_refine_ls_weighting_scheme calc
_refine_ls_wR_factor_gt 0.0986
_refine_ls_wR_factor_ref 0.1085
_reflns_number_gt 6949
_reflns_number_total 8317
_reflns_threshold_expression >2sigma(I)
_cod_data_source_file c1nj20259f.txt
_cod_data_source_block 3
_cod_depositor_comments
;
The following automatic conversions were performed:

'_symmetry_cell_setting' value 'Monoclinic' changed to 'monoclinic'
according to /home/saulius/struct/CIF-dictionaries/cif_core.dic
dictionary named 'cif_core.dic' version 2.4.1 from 2010-06-29.

Automatic conversion script
Id: cif_fix_values 1715 2011-07-08 13:25:40Z adriana 
;
_cod_original_sg_symbol_H-M 'P 21/c'
_cod_database_code 7052743

loop_
_symmetry_equiv_pos_as_xyz
'x, y, z'
'-x, y+1/2, -z+1/2'
'-x, -y, -z'
'x, -y-1/2, z-1/2'

loop_
_atom_site_label
_atom_site_type_symbol
_atom_site_fract_x
_atom_site_fract_y
_atom_site_fract_z
_atom_site_U_iso_or_equiv
_atom_site_adp_type
_atom_site_occupancy
_atom_site_symmetry_multiplicity
_atom_site_calc_flag
_atom_site_refinement_flags
Si1 Si 0.59214(2) 0.83676(4) 0.13086(3) 0.01905(9) Uani 1 1 d .
Si2 Si 0.66225(2) 0.57909(4) 0.19740(3) 0.02150(10) Uani 1 1 d .
Si3 Si 0.90351(2) 0.70827(4) 0.38028(3) 0.02052(10) Uani 1 1 d .
Si4 Si 0.87521(2) 0.73721(4) 0.18207(3) 0.01951(9) Uani 1 1 d .
N1 N 0.62222(7) 0.99787(12) 0.16569(9) 0.0211(3) Uani 1 1 d .
N2 N 0.70029(7) 0.97486(14) 0.36402(9) 0.0241(3) Uani 1 1 d .
N3 N 0.83628(7) 1.08857(13) 0.34036(10) 0.0257(3) Uani 1 1 d .
N4 N 0.76061(8) 1.10062(13) 0.14234(9) 0.0242(3) Uani 1 1 d .
N5 N 0.65863(7) 0.74190(12) 0.19002(9) 0.0210(3) Uani 1 1 d .
N6 N 0.85686(7) 0.76508(12) 0.27952(8) 0.0194(2) Uani 1 1 d .
Ca1 Ca 0.753766(15) 0.89733(3) 0.242618(19) 0.01576(7) Uani 1 1 d .
C1 C 0.59665(9) 1.05614(17) 0.23772(12) 0.0270(3) Uani 1 1 d .
H1A H 0.5431 1.0600 0.2181 0.032 Uiso 1 1 calc R
H1B H 0.6149 1.1462 0.2478 0.032 Uiso 1 1 calc R
C2 C 0.62045(9) 0.98269(17) 0.32539(11) 0.0271(3) Uani 1 1 d .
H2A H 0.5994 1.0254 0.3692 0.032 Uiso 1 1 calc R
H2B H 0.6006 0.8936 0.3157 0.032 Uiso 1 1 calc R
C3 C 0.72994(10) 1.10017(18) 0.40190(13) 0.0329(4) Uani 1 1 d .
H3A H 0.7167 1.1152 0.4581 0.039 Uiso 1 1 calc R
H3B H 0.7077 1.1700 0.3595 0.039 Uiso 1 1 calc R
C4 C 0.81159(10) 1.10756(19) 0.42128(13) 0.0338(4) Uani 1 1 d .
H4A H 0.8284 1.1933 0.4476 0.041 Uiso 1 1 calc R
H4B H 0.8340 1.0405 0.4660 0.041 Uiso 1 1 calc R
C5 C 0.82609(10) 1.20772(16) 0.28614(13) 0.0325(4) Uani 1 1 d .
H5A H 0.8664 1.2683 0.3123 0.039 Uiso 1 1 calc R
H5B H 0.7804 1.2502 0.2880 0.039 Uiso 1 1 calc R
C6 C 0.82340(10) 1.18117(17) 0.19039(14) 0.0336(4) Uani 1 1 d .
H6A H 0.8214 1.2648 0.1586 0.040 Uiso 1 1 calc R
H6B H 0.8686 1.1365 0.1889 0.040 Uiso 1 1 calc R
C7 C 0.69370(9) 1.17790(16) 0.12612(12) 0.0278(3) Uani 1 1 d .
H7A H 0.6927 1.2427 0.0789 0.033 Uiso 1 1 calc R
H7B H 0.6942 1.2256 0.1814 0.033 Uiso 1 1 calc R
C8 C 0.62560(9) 1.09566(16) 0.09778(12) 0.0274(3) Uani 1 1 d .
H8A H 0.5827 1.1529 0.0868 0.033 Uiso 1 1 calc R
H8B H 0.6239 1.0511 0.0409 0.033 Uiso 1 1 calc R
C9 C 0.71607(11) 0.8734(2) 0.43362(12) 0.0349(4) Uani 1 1 d .
H9A H 0.7686 0.8661 0.4597 0.052 Uiso 1 1 calc R
H9B H 0.6967 0.7903 0.4069 0.052 Uiso 1 1 calc R
H9C H 0.6934 0.8965 0.4805 0.052 Uiso 1 1 calc R
C10 C 0.91436(9) 1.05722(17) 0.36965(13) 0.0304(4) Uani 1 1 d .
H10A H 0.9317 1.0417 0.3171 0.046 Uiso 1 1 calc R
H10B H 0.9221 0.9792 0.4071 0.046 Uiso 1 1 calc R
H10C H 0.9411 1.1299 0.4042 0.046 Uiso 1 1 calc R
C11 C 0.77170(11) 1.05929(18) 0.05685(12) 0.0341(4) Uani 1 1 d .
H11A H 0.7323 1.0011 0.0259 0.051 Uiso 1 1 calc R
H11B H 0.8181 1.0137 0.0682 0.051 Uiso 1 1 calc R
H11C H 0.7721 1.1356 0.0195 0.051 Uiso 1 1 calc R
C12 C 0.57682(10) 0.82794(18) 0.00648(11) 0.0298(4) Uani 1 1 d .
H12A H 0.6226 0.8436 -0.0076 0.045 Uiso 1 1 calc R
H12B H 0.5414 0.8939 -0.0228 0.045 Uiso 1 1 calc R
H12C H 0.5584 0.7417 -0.0150 0.045 Uiso 1 1 calc R
C13 C 0.49992(9) 0.81205(17) 0.14727(13) 0.0296(4) Uani 1 1 d .
H13A H 0.4778 0.7338 0.1153 0.044 Uiso 1 1 calc R
H13B H 0.4693 0.8873 0.1238 0.044 Uiso 1 1 calc R
H13C H 0.5046 0.8022 0.2112 0.044 Uiso 1 1 calc R
C14 C 0.66958(13) 0.5201(2) 0.31331(14) 0.0422(5) Uani 1 1 d .
H14A H 0.7122 0.5590 0.3554 0.063 Uiso 1 1 calc R
H14B H 0.6744 0.4254 0.3152 0.063 Uiso 1 1 calc R
H14C H 0.6260 0.5449 0.3300 0.063 Uiso 1 1 calc R
C15 C 0.58257(11) 0.49038(18) 0.12256(16) 0.0424(5) Uani 1 1 d .
H15A H 0.5382 0.5173 0.1366 0.064 Uiso 1 1 calc R
H15B H 0.5894 0.3967 0.1321 0.064 Uiso 1 1 calc R
H15C H 0.5786 0.5109 0.0599 0.064 Uiso 1 1 calc R
C16 C 0.88840(10) 0.53270(18) 0.40087(13) 0.0334(4) Uani 1 1 d .
H16A H 0.8363 0.5149 0.3846 0.050 Uiso 1 1 calc R
H16B H 0.9100 0.5127 0.4643 0.050 Uiso 1 1 calc R
H16C H 0.9110 0.4787 0.3645 0.050 Uiso 1 1 calc R
C17 C 1.00443(9) 0.72575(18) 0.40669(12) 0.0303(4) Uani 1 1 d .
H17A H 1.0223 0.6708 0.3662 0.045 Uiso 1 1 calc R
H17B H 1.0270 0.6991 0.4687 0.045 Uiso 1 1 calc R
H17C H 1.0166 0.8165 0.3990 0.045 Uiso 1 1 calc R
C18 C 0.95355(9) 0.83244(17) 0.16531(12) 0.0287(3) Uani 1 1 d .
H18A H 0.9448 0.9253 0.1710 0.043 Uiso 1 1 calc R
H18B H 0.9586 0.8147 0.1056 0.043 Uiso 1 1 calc R
H18C H 0.9981 0.8070 0.2106 0.043 Uiso 1 1 calc R
C19 C 0.89111(10) 0.56433(16) 0.15553(12) 0.0286(3) Uani 1 1 d .
H19A H 0.9306 0.5281 0.2038 0.043 Uiso 1 1 calc R
H19B H 0.9041 0.5607 0.0992 0.043 Uiso 1 1 calc R
H19C H 0.8469 0.5139 0.1498 0.043 Uiso 1 1 calc R
H4 H 0.8128(11) 0.7816(19) 0.1116(13) 0.029(5) Uiso 1 1 d .
H3 H 0.8829(11) 0.779(2) 0.4459(13) 0.032(5) Uiso 1 1 d .
H2 H 0.7238(11) 0.523(2) 0.1748(13) 0.034(5) Uiso 1 1 d .

loop_
_atom_site_aniso_label
_atom_site_aniso_U_11
_atom_site_aniso_U_22
_atom_site_aniso_U_33
_atom_site_aniso_U_23
_atom_site_aniso_U_13
_atom_site_aniso_U_12
Si1 0.01340(18) 0.0181(2) 0.0248(2) 0.00056(15) 0.00400(15) 0.00044(14)
Si2 0.0166(2) 0.0161(2) 0.0311(2) 0.00005(16) 0.00568(17) 0.00028(15)
Si3 0.0206(2) 0.0193(2) 0.0218(2) -0.00086(15) 0.00618(16) 0.00305(15)
Si4 0.01689(19) 0.0194(2) 0.0217(2) -0.00161(15) 0.00466(15) 0.00158(15)
N1 0.0194(6) 0.0165(6) 0.0282(6) 0.0007(5) 0.0078(5) 0.0021(5)
N2 0.0236(6) 0.0265(7) 0.0245(6) -0.0035(5) 0.0102(5) -0.0002(5)
N3 0.0192(6) 0.0208(6) 0.0358(7) -0.0084(5) 0.0056(5) -0.0008(5)
N4 0.0262(7) 0.0195(6) 0.0301(7) 0.0025(5) 0.0130(6) -0.0004(5)
N5 0.0149(6) 0.0162(6) 0.0295(7) 0.0010(5) 0.0025(5) -0.0003(4)
N6 0.0162(6) 0.0196(6) 0.0223(6) -0.0020(5) 0.0052(5) 0.0026(5)
Ca1 0.01345(13) 0.01441(14) 0.01971(14) -0.00075(10) 0.00515(10) 0.00034(9)
C1 0.0193(7) 0.0261(8) 0.0367(9) -0.0048(7) 0.0100(6) 0.0043(6)
C2 0.0228(8) 0.0300(8) 0.0326(8) -0.0049(7) 0.0146(7) 0.0005(6)
C3 0.0311(9) 0.0328(9) 0.0368(9) -0.0159(7) 0.0128(7) -0.0018(7)
C4 0.0283(9) 0.0367(10) 0.0349(9) -0.0177(8) 0.0065(7) -0.0033(7)
C5 0.0263(8) 0.0173(8) 0.0507(11) -0.0066(7) 0.0055(8) -0.0033(6)
C6 0.0283(9) 0.0239(8) 0.0518(11) 0.0051(7) 0.0165(8) -0.0050(7)
C7 0.0292(8) 0.0187(7) 0.0360(9) 0.0064(6) 0.0099(7) 0.0020(6)
C8 0.0266(8) 0.0206(8) 0.0320(8) 0.0064(6) 0.0030(7) 0.0026(6)
C9 0.0377(10) 0.0411(10) 0.0284(9) 0.0047(7) 0.0137(8) 0.0025(8)
C10 0.0198(8) 0.0267(8) 0.0416(10) -0.0100(7) 0.0032(7) -0.0024(6)
C11 0.0471(11) 0.0298(9) 0.0319(9) 0.0076(7) 0.0217(8) 0.0042(8)
C12 0.0280(8) 0.0309(9) 0.0283(8) -0.0017(7) 0.0044(7) -0.0014(7)
C13 0.0164(7) 0.0296(8) 0.0431(10) 0.0015(7) 0.0085(7) -0.0004(6)
C14 0.0557(13) 0.0292(10) 0.0427(11) 0.0100(8) 0.0155(9) -0.0004(9)
C15 0.0325(10) 0.0205(8) 0.0648(14) -0.0071(8) -0.0014(9) -0.0038(7)
C16 0.0354(9) 0.0261(9) 0.0401(10) 0.0052(7) 0.0130(8) -0.0011(7)
C17 0.0222(8) 0.0302(9) 0.0334(9) 0.0010(7) -0.0003(7) 0.0004(6)
C18 0.0282(8) 0.0293(9) 0.0311(8) -0.0021(7) 0.0127(7) -0.0031(7)
C19 0.0305(8) 0.0244(8) 0.0321(8) -0.0058(6) 0.0106(7) 0.0023(6)

loop_
_atom_type_symbol
_atom_type_description
_atom_type_scat_dispersion_real
_atom_type_scat_dispersion_imag
_atom_type_scat_source
C C 0.0033 0.0016 'International Tables Vol C Tables 4.2.6.8 and 6.1.1.4'
H H 0.0000 0.0000 'International Tables Vol C Tables 4.2.6.8 and 6.1.1.4'
Ca Ca 0.2262 0.3064 'International Tables Vol C Tables 4.2.6.8 and 6.1.1.4'
N N 0.0061 0.0033 'International Tables Vol C Tables 4.2.6.8 and 6.1.1.4'
Si Si 0.0817 0.0704 'International Tables Vol C Tables 4.2.6.8 and 6.1.1.4'

loop_
_geom_angle_atom_site_label_1
_geom_angle_atom_site_label_2
_geom_angle_atom_site_label_3
_geom_angle
N5 Si1 N1 104.14(6)
N5 Si1 C12 114.51(8)
N1 Si1 C12 107.49(7)
N5 Si1 C13 116.88(8)
N1 Si1 C13 108.73(7)
C12 Si1 C13 104.73(8)
N5 Si1 Ca1 47.95(4)
N1 Si1 Ca1 57.84(4)
C12 Si1 Ca1 114.87(6)
C13 Si1 Ca1 140.33(6)
N5 Si2 C14 112.36(8)
N5 Si2 C15 115.58(8)
C14 Si2 C15 105.45(10)
N6 Si3 C16 115.40(8)
N6 Si3 C17 114.76(7)
C16 Si3 C17 104.83(8)
N6 Si3 Ca1 30.17(4)
C16 Si3 Ca1 118.89(6)
C17 Si3 Ca1 132.60(6)
N6 Si4 C19 116.84(7)
N6 Si4 C18 114.73(7)
C19 Si4 C18 106.20(8)
N6 Si4 Ca1 44.78(4)
C19 Si4 Ca1 136.97(6)
C18 Si4 Ca1 116.82(6)
C1 N1 C8 111.04(13)
C1 N1 Si1 117.36(10)
C8 N1 Si1 119.45(11)
C1 N1 Ca1 107.01(9)
C8 N1 Ca1 110.92(9)
Si1 N1 Ca1 87.75(5)
C3 N2 C9 110.63(14)
C3 N2 C2 110.82(13)
C9 N2 C2 108.14(13)
C3 N2 Ca1 112.69(10)
C9 N2 Ca1 106.46(10)
C2 N2 Ca1 107.88(9)
C5 N3 C4 110.82(14)
C5 N3 C10 108.61(14)
C4 N3 C10 107.97(14)
C5 N3 Ca1 108.78(10)
C4 N3 Ca1 107.24(10)
C10 N3 Ca1 113.43(9)
C11 N4 C7 110.13(14)
C11 N4 C6 108.29(14)
C7 N4 C6 109.38(13)
C11 N4 Ca1 110.51(10)
C7 N4 Ca1 110.10(9)
C6 N4 Ca1 108.38(10)
Si1 N5 Si2 129.32(8)
Si1 N5 Ca1 100.96(6)
Si2 N5 Ca1 129.09(7)
Si4 N6 Si3 126.38(8)
Si4 N6 Ca1 104.92(6)
Si3 N6 Ca1 128.71(7)
N6 Ca1 N5 101.97(5)
N6 Ca1 N2 119.77(5)
N5 Ca1 N2 91.97(5)
N6 Ca1 N4 115.31(4)
N5 Ca1 N4 119.29(5)
N2 Ca1 N4 106.92(5)
N6 Ca1 N1 164.03(4)
N5 Ca1 N1 64.68(4)
N2 Ca1 N1 71.34(4)
N4 Ca1 N1 68.12(4)
N6 Ca1 N3 87.94(4)
N5 Ca1 N3 161.31(5)
N2 Ca1 N3 69.34(4)
N4 Ca1 N3 68.67(5)
N1 Ca1 N3 107.39(4)
N6 Ca1 Si1 130.74(3)
N5 Ca1 Si1 31.09(3)
N2 Ca1 Si1 85.98(3)
N4 Ca1 Si1 92.08(3)
N1 Ca1 Si1 34.41(3)
N3 Ca1 Si1 141.25(3)
N6 Ca1 Si4 30.31(3)
N5 Ca1 Si4 96.02(3)
N2 Ca1 Si4 150.08(3)
N4 Ca1 Si4 94.15(3)
N1 Ca1 Si4 137.71(3)
N3 Ca1 Si4 100.32(3)
Si1 Ca1 Si4 114.833(16)
N6 Ca1 Si3 21.12(3)
N5 Ca1 Si3 104.20(3)
N2 Ca1 Si3 98.65(4)
N4 Ca1 Si3 127.69(3)
N1 Ca1 Si3 163.96(3)
N3 Ca1 Si3 79.48(3)
Si1 Ca1 Si3 135.269(14)
Si4 Ca1 Si3 51.430(15)
N1 C1 C2 113.69(13)
N2 C2 C1 114.04(13)
N2 C3 C4 112.83(14)
N3 C4 C3 112.79(15)
N3 C5 C6 112.29(14)
N4 C6 C5 113.45(14)
N4 C7 C8 112.87(13)
N1 C8 C7 112.44(13)

loop_
_geom_bond_atom_site_label_1
_geom_bond_atom_site_label_2
_geom_bond_distance
Si1 N5 1.6668(13)
Si1 N1 1.7921(14)
Si1 C12 1.8786(18)
Si1 C13 1.8804(16)
Si1 Ca1 3.1691(6)
Si2 N5 1.6827(13)
Si2 C14 1.873(2)
Si2 C15 1.8813(19)
Si3 N6 1.6789(14)
Si3 C16 1.8753(18)
Si3 C17 1.8772(17)
Si3 Ca1 3.6358(6)
Si4 N6 1.6778(13)
Si4 C19 1.8743(17)
Si4 C18 1.8781(17)
Si4 Ca1 3.2126(5)
N1 C1 1.474(2)
N1 C8 1.476(2)
N1 Ca1 2.6850(13)
N2 C3 1.467(2)
N2 C9 1.475(2)
N2 C2 1.486(2)
N2 Ca1 2.5247(13)
N3 C5 1.472(2)
N3 C4 1.481(2)
N3 C10 1.478(2)
N3 Ca1 2.7139(14)
N4 C11 1.470(2)
N4 C7 1.474(2)
N4 C6 1.483(2)
N4 Ca1 2.6396(14)
N5 Ca1 2.3970(13)
N6 Ca1 2.3416(13)
C1 C2 1.515(2)
C3 C4 1.516(3)
C5 C6 1.503(3)
C7 C8 1.518(2)

loop_
_geom_torsion_atom_site_label_1
_geom_torsion_atom_site_label_2
_geom_torsion_atom_site_label_3
_geom_torsion_atom_site_label_4
_geom_torsion
N5 Si1 N1 C1 -94.98(12)
C12 Si1 N1 C1 143.16(12)
C13 Si1 N1 C1 30.31(13)
Ca1 Si1 N1 C1 -108.01(12)
N5 Si1 N1 C8 125.88(12)
C12 Si1 N1 C8 4.02(13)
C13 Si1 N1 C8 -108.83(12)
Ca1 Si1 N1 C8 112.84(12)
N5 Si1 N1 Ca1 13.03(6)
C12 Si1 N1 Ca1 -108.83(7)
C13 Si1 N1 Ca1 138.32(7)
N1 Si1 N5 Si2 173.63(10)
C12 Si1 N5 Si2 -69.27(13)
C13 Si1 N5 Si2 53.70(13)
Ca1 Si1 N5 Si2 -171.47(14)
N1 Si1 N5 Ca1 -14.90(7)
C12 Si1 N5 Ca1 102.20(8)
C13 Si1 N5 Ca1 -134.83(7)
C14 Si2 N5 Si1 -116.58(12)
C15 Si2 N5 Si1 4.50(15)
C14 Si2 N5 Ca1 74.24(12)
C15 Si2 N5 Ca1 -164.68(10)
C19 Si4 N6 Si3 49.05(12)
C18 Si4 N6 Si3 -76.22(12)
Ca1 Si4 N6 Si3 179.83(13)
C19 Si4 N6 Ca1 -130.78(7)
C18 Si4 N6 Ca1 103.95(8)
C16 Si3 N6 Si4 -75.47(12)
C17 Si3 N6 Si4 46.60(12)
Ca1 Si3 N6 Si4 -179.79(16)
C16 Si3 N6 Ca1 104.32(10)
C17 Si3 N6 Ca1 -133.60(9)
Si4 N6 Ca1 N5 81.36(7)
Si3 N6 Ca1 N5 -98.46(9)
Si4 N6 Ca1 N2 -179.32(5)
Si3 N6 Ca1 N2 0.85(11)
Si4 N6 Ca1 N4 -49.43(7)
Si3 N6 Ca1 N4 130.74(8)
Si4 N6 Ca1 N1 49.43(19)
Si3 N6 Ca1 N1 -130.40(14)
Si4 N6 Ca1 N3 -114.63(7)
Si3 N6 Ca1 N3 65.55(9)
Si4 N6 Ca1 Si1 67.97(7)
Si3 N6 Ca1 Si1 -111.86(8)
Si3 N6 Ca1 Si4 -179.83(14)
Si4 N6 Ca1 Si3 179.83(14)
Si1 N5 Ca1 N6 -160.13(6)
Si2 N5 Ca1 N6 11.37(10)
Si1 N5 Ca1 N2 78.86(7)
Si2 N5 Ca1 N2 -109.64(9)
Si1 N5 Ca1 N4 -31.82(8)
Si2 N5 Ca1 N4 139.68(8)
Si1 N5 Ca1 N1 10.61(5)
Si2 N5 Ca1 N1 -177.90(11)
Si1 N5 Ca1 N3 79.09(15)
Si2 N5 Ca1 N3 -109.41(14)
Si2 N5 Ca1 Si1 171.50(14)
Si1 N5 Ca1 Si4 -130.01(5)
Si2 N5 Ca1 Si4 41.48(9)
Si1 N5 Ca1 Si3 178.30(5)
Si2 N5 Ca1 Si3 -10.20(10)
C3 N2 Ca1 N6 91.14(12)
C9 N2 Ca1 N6 -30.31(12)
C2 N2 Ca1 N6 -146.19(10)
C3 N2 Ca1 N5 -163.87(12)
C9 N2 Ca1 N5 74.68(11)
C2 N2 Ca1 N5 -41.20(10)
C3 N2 Ca1 N4 -42.39(12)
C9 N2 Ca1 N4 -163.85(11)
C2 N2 Ca1 N4 80.28(11)
C3 N2 Ca1 N1 -101.47(12)
C9 N2 Ca1 N1 137.08(11)
C2 N2 Ca1 N1 21.20(10)
C3 N2 Ca1 N3 16.21(11)
C9 N2 Ca1 N3 -105.24(11)
C2 N2 Ca1 N3 138.88(11)
C3 N2 Ca1 Si1 -133.34(11)
C9 N2 Ca1 Si1 105.20(11)
C2 N2 Ca1 Si1 -10.67(10)
C3 N2 Ca1 Si4 90.46(13)
C9 N2 Ca1 Si4 -31.00(14)
C2 N2 Ca1 Si4 -146.87(9)
C3 N2 Ca1 Si3 91.45(11)
C9 N2 Ca1 Si3 -30.00(11)
C2 N2 Ca1 Si3 -145.88(10)
C11 N4 Ca1 N6 59.84(12)
C7 N4 Ca1 N6 -178.28(10)
C6 N4 Ca1 N6 -58.68(11)
C11 N4 Ca1 N5 -62.04(12)
C7 N4 Ca1 N5 59.84(12)
C6 N4 Ca1 N5 179.44(10)
C11 N4 Ca1 N2 -164.28(11)
C7 N4 Ca1 N2 -42.39(11)
C6 N4 Ca1 N2 77.21(11)
C11 N4 Ca1 N1 -103.13(12)
C7 N4 Ca1 N1 18.76(10)
C6 N4 Ca1 N1 138.36(11)
C11 N4 Ca1 N3 136.70(12)
C7 N4 Ca1 N3 -101.42(11)
C6 N4 Ca1 N3 18.19(10)
C11 N4 Ca1 Si1 -77.85(11)
C7 N4 Ca1 Si1 44.03(10)
C6 N4 Ca1 Si1 163.63(10)
C11 N4 Ca1 Si4 37.24(11)
C7 N4 Ca1 Si4 159.12(10)
C6 N4 Ca1 Si4 -81.28(10)
C11 N4 Ca1 Si3 80.02(12)
C7 N4 Ca1 Si3 -158.09(9)
C6 N4 Ca1 Si3 -38.49(12)
C1 N1 Ca1 N6 143.20(15)
C8 N1 Ca1 N6 -95.55(18)
Si1 N1 Ca1 N6 25.24(18)
C1 N1 Ca1 N5 108.28(10)
C8 N1 Ca1 N5 -130.47(11)
Si1 N1 Ca1 N5 -9.69(5)
C1 N1 Ca1 N2 6.74(9)
C8 N1 Ca1 N2 127.99(11)
Si1 N1 Ca1 N2 -111.22(6)
C1 N1 Ca1 N4 -111.08(10)
C8 N1 Ca1 N4 10.18(10)
Si1 N1 Ca1 N4 130.96(6)
C1 N1 Ca1 N3 -53.52(10)
C8 N1 Ca1 N3 67.74(11)
Si1 N1 Ca1 N3 -171.48(5)
C1 N1 Ca1 Si1 117.96(11)
C8 N1 Ca1 Si1 -120.78(12)
C1 N1 Ca1 Si4 177.93(8)
C8 N1 Ca1 Si4 -60.82(11)
Si1 N1 Ca1 Si4 59.96(6)
C1 N1 Ca1 Si3 59.87(16)
C8 N1 Ca1 Si3 -178.88(9)
Si1 N1 Ca1 Si3 -58.09(13)
C5 N3 Ca1 N6 129.74(11)
C4 N3 Ca1 N6 -110.34(11)
C10 N3 Ca1 N6 8.77(12)
C5 N3 Ca1 N5 -107.50(16)
C4 N3 Ca1 N5 12.4(2)
C10 N3 Ca1 N5 131.52(15)
C5 N3 Ca1 N2 -107.26(11)
C4 N3 Ca1 N2 12.65(11)
C10 N3 Ca1 N2 131.77(13)
C5 N3 Ca1 N4 11.50(10)
C4 N3 Ca1 N4 131.41(12)
C10 N3 Ca1 N4 -109.47(12)
C5 N3 Ca1 N1 -45.71(11)
C4 N3 Ca1 N1 74.20(11)
C10 N3 Ca1 N1 -166.69(11)
C5 N3 Ca1 Si1 -53.40(13)
C4 N3 Ca1 Si1 66.51(13)
C10 N3 Ca1 Si1 -174.37(9)
C5 N3 Ca1 Si4 101.95(10)
C4 N3 Ca1 Si4 -138.14(10)
C10 N3 Ca1 Si4 -19.02(12)
C5 N3 Ca1 Si3 149.23(11)
C4 N3 Ca1 Si3 -90.85(11)
C10 N3 Ca1 Si3 28.26(11)
N5 Si1 Ca1 N6 26.03(8)
N1 Si1 Ca1 N6 -171.09(7)
C12 Si1 Ca1 N6 -75.36(8)
C13 Si1 Ca1 N6 108.34(10)
N1 Si1 Ca1 N5 162.87(8)
C12 Si1 Ca1 N5 -101.39(9)
C13 Si1 Ca1 N5 82.31(11)
N5 Si1 Ca1 N2 -100.58(7)
N1 Si1 Ca1 N2 62.30(6)
C12 Si1 Ca1 N2 158.03(7)
C13 Si1 Ca1 N2 -18.27(10)
N5 Si1 Ca1 N4 152.60(7)
N1 Si1 Ca1 N4 -44.52(6)
C12 Si1 Ca1 N4 51.21(7)
C13 Si1 Ca1 N4 -125.09(10)
N5 Si1 Ca1 N1 -162.87(8)
C12 Si1 Ca1 N1 95.74(8)
C13 Si1 Ca1 N1 -80.56(10)
N5 Si1 Ca1 N3 -149.82(8)
N1 Si1 Ca1 N3 13.05(8)
C12 Si1 Ca1 N3 108.79(8)
C13 Si1 Ca1 N3 -67.51(11)
N5 Si1 Ca1 Si4 57.06(7)
N1 Si1 Ca1 Si4 -140.07(5)
C12 Si1 Ca1 Si4 -44.33(7)
C13 Si1 Ca1 Si4 139.37(9)
N5 Si1 Ca1 Si3 -2.34(7)
N1 Si1 Ca1 Si3 160.53(5)
C12 Si1 Ca1 Si3 -103.73(7)
C13 Si1 Ca1 Si3 79.97(9)
C19 Si4 Ca1 N6 81.94(11)
C18 Si4 Ca1 N6 -98.97(9)
N6 Si4 Ca1 N5 -103.46(7)
C19 Si4 Ca1 N5 -21.51(9)
C18 Si4 Ca1 N5 157.57(7)
N6 Si4 Ca1 N2 1.18(9)
C19 Si4 Ca1 N2 83.12(11)
C18 Si4 Ca1 N2 -97.80(9)
N6 Si4 Ca1 N4 136.49(7)
C19 Si4 Ca1 N4 -141.57(9)
C18 Si4 Ca1 N4 37.51(7)
N6 Si4 Ca1 N1 -161.91(8)
C19 Si4 Ca1 N1 -79.96(10)
C18 Si4 Ca1 N1 99.12(8)
N6 Si4 Ca1 N3 67.43(7)
C19 Si4 Ca1 N3 149.37(9)
C18 Si4 Ca1 N3 -31.54(7)
N6 Si4 Ca1 Si1 -129.29(6)
C19 Si4 Ca1 Si1 -47.35(9)
C18 Si4 Ca1 Si1 131.74(6)
N6 Si4 Ca1 Si3 -0.08(6)
C19 Si4 Ca1 Si3 81.86(9)
C18 Si4 Ca1 Si3 -99.05(7)
C16 Si3 Ca1 N6 -91.47(11)
C17 Si3 Ca1 N6 63.29(12)
N6 Si3 Ca1 N5 86.48(9)
C16 Si3 Ca1 N5 -4.99(8)
C17 Si3 Ca1 N5 149.76(9)
N6 Si3 Ca1 N2 -179.25(10)
C16 Si3 Ca1 N2 89.28(8)
C17 Si3 Ca1 N2 -115.97(9)
N6 Si3 Ca1 N4 -59.95(10)
C16 Si3 Ca1 N4 -151.41(8)
C17 Si3 Ca1 N4 3.34(9)
N6 Si3 Ca1 N1 130.69(14)
C16 Si3 Ca1 N1 39.22(13)
C17 Si3 Ca1 N1 -166.02(13)
N6 Si3 Ca1 N3 -112.29(9)
C16 Si3 Ca1 N3 156.24(8)
C17 Si3 Ca1 N3 -49.00(9)
N6 Si3 Ca1 Si1 87.72(9)
C16 Si3 Ca1 Si1 -3.74(7)
C17 Si3 Ca1 Si1 151.01(8)
N6 Si3 Ca1 Si4 0.11(9)
C16 Si3 Ca1 Si4 -91.36(7)
C17 Si3 Ca1 Si4 63.40(8)
C8 N1 C1 C2 -155.87(14)
Si1 N1 C1 C2 61.74(16)
Ca1 N1 C1 C2 -34.69(15)
C3 N2 C2 C1 73.83(17)
C9 N2 C2 C1 -164.76(14)
Ca1 N2 C2 C1 -49.98(15)
N1 C1 C2 N2 60.93(19)
C9 N2 C3 C4 74.23(19)
C2 N2 C3 C4 -165.84(15)
Ca1 N2 C3 C4 -44.83(18)
C5 N3 C4 C3 78.42(18)
C10 N3 C4 C3 -162.75(15)
Ca1 N3 C4 C3 -40.18(17)
N2 C3 C4 N3 59.8(2)
C4 N3 C5 C6 -158.55(14)
C10 N3 C5 C6 83.00(17)
Ca1 N3 C5 C6 -40.89(16)
C11 N4 C6 C5 -168.59(15)
C7 N4 C6 C5 71.38(18)
Ca1 N4 C6 C5 -48.68(16)
N3 C5 C6 N4 64.11(19)
C11 N4 C7 C8 74.91(18)
C6 N4 C7 C8 -166.20(14)
Ca1 N4 C7 C8 -47.20(16)
C1 N1 C8 C7 80.65(17)
Si1 N1 C8 C7 -137.85(12)
Ca1 N1 C8 C7 -38.20(16)
N4 C7 C8 N1 59.87(19)
